data_7155450
loop_
_publ_author_name
'Esgulian, Mathieu'
'Belot, Vincent'
'Guillot, R\'egis'
'Deloisy, Sandrine'
'Aitken, David J.'

_publ_section_title
;
 Studies on cyclization reactions of 3-amino-2,4-dihydroxybutanoic acid
 derivatives.
;
_journal_issue 6
_journal_name_full 'Organic &amp; biomolecular chemistry'
_journal_page_first 1453
_journal_page_last 1462
_journal_paper_doi 10.1039/c6ob02759h
_journal_volume 15
_journal_year 2017
_chemical_absolute_configuration syn
_chemical_formula_moiety 'C12 H9 N O5'
_chemical_formula_sum 'C12 H9 N O5'
_chemical_formula_weight 247.20
_space_group_crystal_system monoclinic
_space_group_IT_number 4
_space_group_name_Hall 'P 2yb'
_space_group_name_H-M_alt 'P 1 21 1'
_symmetry_cell_setting monoclinic
_symmetry_Int_Tables_number 4
_symmetry_space_group_name_Hall 'P 2yb'
_symmetry_space_group_name_H-M 'P 1 21 1'
_atom_sites_solution_hydrogens geom
_audit_creation_method SHELXL-2016/6
_audit_update_record
;
2016-12-05 deposited with the CCDC.
2017-01-12 downloaded from the CCDC.
;
_cell_angle_alpha 90
_cell_angle_beta 90.768(5)
_cell_angle_gamma 90
_cell_formula_units_Z 4
_cell_length_a 8.2084(14)
_cell_length_b 5.2477(8)
_cell_length_c 24.351(4)
_cell_measurement_reflns_used 9549
_cell_measurement_temperature 100(1)
_cell_measurement_theta_max 26.41
_cell_measurement_theta_min 2.61
_cell_volume 1048.8(3)
_computing_cell_refinement 'Bruker SAINT'
_computing_data_collection 'Bruker APEX2'
_computing_data_reduction 'Bruker SAINT'
_computing_structure_refinement 'SHELXL-2016/6 (Sheldrick, 2016)'
_computing_structure_solution 'SHELXT 2014/4 (Sheldrick, 2014)'
_diffrn_ambient_temperature 100(1)
_diffrn_measured_fraction_theta_full 0.999
_diffrn_measured_fraction_theta_max 0.996
_diffrn_measurement_device_type 'Bruker APEX-II CCD'
_diffrn_measurement_method '\f and \w scans'
_diffrn_radiation_probe x-ray
_diffrn_radiation_type MoK\a
_diffrn_radiation_wavelength 0.71073
_diffrn_reflns_av_R_equivalents 0.0753
_diffrn_reflns_av_unetI/netI 0.0587
_diffrn_reflns_Laue_measured_fraction_full 0.999
_diffrn_reflns_Laue_measured_fraction_max 0.996
_diffrn_reflns_limit_h_max 10
_diffrn_reflns_limit_h_min -10
_diffrn_reflns_limit_k_max 6
_diffrn_reflns_limit_k_min -6
_diffrn_reflns_limit_l_max 30
_diffrn_reflns_limit_l_min -30
_diffrn_reflns_number 20958
_diffrn_reflns_point_group_measured_fraction_full 0.995
_diffrn_reflns_point_group_measured_fraction_max 0.989
_diffrn_reflns_theta_full 25.000
_diffrn_reflns_theta_max 26.435
_diffrn_reflns_theta_min 2.481
_exptl_absorpt_coefficient_mu 0.124
_exptl_crystal_colour colorless
_exptl_crystal_density_diffrn 1.565
_exptl_crystal_description plate
_exptl_crystal_F_000 512
_exptl_crystal_size_max 0.130
_exptl_crystal_size_mid 0.070
_exptl_crystal_size_min 0.010
_refine_diff_density_max 1.245
_refine_diff_density_min -0.734
_refine_diff_density_rms 0.201
_refine_ls_abs_structure_details
;
 Flack x determined using 1319 quotients [(I+)-(I-)]/[(I+)+(I-)]
 (Parsons, Flack and Wagner, Acta Cryst. B69 (2013) 249-259).
;
_refine_ls_abs_structure_Flack 0.9(6)
_refine_ls_extinction_coef 0.12(2)
_refine_ls_extinction_expression Fc^*^=kFc[1+0.001xFc^2^\l^3^/sin(2\q)]^-1/4^
_refine_ls_extinction_method 'SHELXL-2016/6 (Sheldrick 2016)'
_refine_ls_goodness_of_fit_ref 1.159
_refine_ls_hydrogen_treatment constr
_refine_ls_matrix_type full
_refine_ls_number_parameters 202
_refine_ls_number_reflns 4289
_refine_ls_number_restraints 55
_refine_ls_restrained_S_all 1.151
_refine_ls_R_factor_all 0.1589
_refine_ls_R_factor_gt 0.1518
_refine_ls_shift/su_max 0.000
_refine_ls_shift/su_mean 0.000
_refine_ls_structure_factor_coef Fsqd
_refine_ls_weighting_details 'w=1/[\s^2^(Fo^2^)+(0.1169P)^2^+15.4246P] where P=(Fo^2^+2Fc^2^)/3'
_refine_ls_weighting_scheme calc
_refine_ls_wR_factor_gt 0.3679
_refine_ls_wR_factor_ref 0.3717
_reflns_Friedel_coverage 0.781
_reflns_Friedel_fraction_full 0.991
_reflns_Friedel_fraction_max 0.979
_reflns_number_gt 3895
_reflns_number_total 4289
_reflns_threshold_expression 'I > 2\s(I)'
_cod_data_source_file c6ob02759h2.cif
_cod_data_source_block 21a
_cod_depositor_comments 'Adding full bibliography for 7155448--7155450.cif.'
_cod_original_sg_symbol_H-M 'P 21'
_cod_database_code 7155450
_shelx_space_group_comment
;
The symmetry employed for this shelxl refinement is uniquely defined
by the following loop, which should always be used as a source of
symmetry information in preference to the above space-group names.
They are only intended as comments.
;
_shelx_estimated_absorpt_t_min 0.984
_shelx_estimated_absorpt_t_max 0.999

loop_
_space_group_symop_operation_xyz
'x, y, z'
'-x, y+1/2, -z'

loop_
_atom_site_label
_atom_site_type_symbol
_atom_site_fract_x
_atom_site_fract_y
_atom_site_fract_z
_atom_site_U_iso_or_equiv
_atom_site_adp_type
_atom_site_occupancy
_atom_site_site_symmetry_order
_atom_site_calc_flag
_atom_site_refinement_flags_posn
_atom_site_refinement_flags_adp
C1 C 0.2380(15) 0.447(3) 0.1771(5) 0.0180(10) Uani 1 1 d . .
C2 C 0.2167(15) 0.364(3) 0.2348(5) 0.0180(10) Uani 1 1 d . U
C3 C 0.2830(15) 0.466(3) 0.2835(5) 0.0180(10) Uani 1 1 d . U
H3 H 0.349436 0.613691 0.283017 0.022 Uiso 1 1 calc R U
C4 C 0.2486(15) 0.344(3) 0.3316(5) 0.0180(10) Uani 1 1 d . U
H4 H 0.287413 0.414137 0.365311 0.022 Uiso 1 1 calc R U
C5 C 0.1533(15) 0.110(3) 0.3321(5) 0.0180(10) Uani 1 1 d . U
H5 H 0.135235 0.022340 0.365648 0.022 Uiso 1 1 calc R U
C6 C 0.0902(15) 0.018(3) 0.2837(5) 0.0180(10) Uani 1 1 d . U
H6 H 0.023830 -0.130519 0.283326 0.022 Uiso 1 1 calc R U
C7 C 0.1252(15) 0.145(3) 0.2351(5) 0.0180(10) Uani 1 1 d . U
C8 C 0.0762(15) 0.085(3) 0.1770(5) 0.0180(10) Uani 1 1 d . .
C9 C 0.134(2) 0.272(3) 0.0865(6) 0.027(3) Uani 1 1 d . .
H9 H 0.077194 0.109705 0.076458 0.033 Uiso 1 1 calc R U
C10 C 0.024(2) 0.502(3) 0.0614(8) 0.041(4) Uani 1 1 d . .
H10A H -0.090836 0.447041 0.056066 0.050 Uiso 1 1 calc R U
H10B H 0.026765 0.652522 0.085791 0.050 Uiso 1 1 calc R U
C11 C 0.2437(19) 0.439(4) 0.0058(7) 0.037(4) Uani 1 1 d . .
C12 C 0.295(2) 0.273(4) 0.0559(7) 0.040(4) Uani 1 1 d . .
H12 H 0.383665 0.354321 0.078020 0.048 Uiso 1 1 calc R U
C13 C 0.7647(15) 0.415(3) 0.3259(6) 0.0199(9) Uani 1 1 d . U
C14 C 0.7244(15) 0.353(3) 0.2683(5) 0.0199(9) Uani 1 1 d . .
C15 C 0.7611(15) 0.474(3) 0.2194(5) 0.0199(9) Uani 1 1 d . .
H15 H 0.824832 0.624671 0.219156 0.024 Uiso 1 1 calc R U
C16 C 0.7024(15) 0.368(3) 0.1706(6) 0.0199(9) Uani 1 1 d . .
H16 H 0.727023 0.450010 0.136966 0.024 Uiso 1 1 calc R U
C17 C 0.6125(15) 0.156(3) 0.1694(6) 0.0199(9) Uani 1 1 d . .
H17 H 0.576897 0.087513 0.135132 0.024 Uiso 1 1 calc R U
C18 C 0.5687(15) 0.027(3) 0.2203(5) 0.0199(9) Uani 1 1 d . .
H18 H 0.503442 -0.122114 0.220177 0.024 Uiso 1 1 calc R U
C19 C 0.6261(15) 0.132(3) 0.2684(6) 0.0199(9) Uani 1 1 d . .
C20 C 0.6030(15) 0.056(3) 0.3262(5) 0.0199(9) Uani 1 1 d . U
C21 C 0.6861(14) 0.221(2) 0.4186(5) 0.013(2) Uani 1 1 d . U
H21 H 0.612031 0.080529 0.430608 0.016 Uiso 1 1 calc R U
C22 C 0.8634(15) 0.170(3) 0.4428(6) 0.021(3) Uani 1 1 d . .
H22A H 0.886079 -0.015221 0.444983 0.026 Uiso 1 1 calc R U
H22B H 0.946960 0.251475 0.419695 0.026 Uiso 1 1 calc R U
C23 C 0.7391(15) 0.453(3) 0.5009(5) 0.0192(12) Uani 1 1 d . .
C24 C 0.6397(15) 0.462(3) 0.4472(5) 0.0192(12) Uani 1 1 d . .
H24 H 0.681651 0.607541 0.424958 0.023 Uiso 1 1 calc R U
N1 N 0.1531(13) 0.271(2) 0.1444(5) 0.0180(10) Uani 1 1 d . .
N2 N 0.6860(13) 0.231(2) 0.3579(5) 0.0199(9) Uani 1 1 d . U
O1 O 0.3133(12) 0.6276(19) 0.1587(4) 0.023(2) Uani 1 1 d . .
O2 O -0.0084(12) -0.0868(19) 0.1608(4) 0.025(2) Uani 1 1 d . .
O3 O 0.0980(14) 0.555(2) 0.0103(5) 0.039(3) Uani 1 1 d . .
O4 O 0.3295(16) 0.474(4) -0.0365(6) 0.059(4) Uani 1 1 d . .
O5 O 0.3356(17) 0.033(3) 0.0399(5) 0.052(4) Uani 1 1 d . .
H5A H 0.437557 0.018558 0.039634 0.077 Uiso 1 1 calc R U
O6 O 0.8481(10) 0.5932(19) 0.3457(4) 0.0199(9) Uani 1 1 d . .
O7 O 0.5297(11) -0.1290(19) 0.3440(4) 0.0199(9) Uani 1 1 d . .
O8 O 0.8613(11) 0.2827(19) 0.4969(4) 0.0192(12) Uani 1 1 d . .
O9 O 0.7242(10) 0.5815(19) 0.5418(4) 0.0192(12) Uani 1 1 d . .
O10 O 0.4745(10) 0.5064(19) 0.4563(4) 0.022(2) Uani 1 1 d . .
H10 H 0.420966 0.374408 0.448563 0.033 Uiso 1 1 calc R U

loop_
_atom_site_aniso_label
_atom_site_aniso_U_11
_atom_site_aniso_U_22
_atom_site_aniso_U_33
_atom_site_aniso_U_23
_atom_site_aniso_U_13
_atom_site_aniso_U_12
C1 0.0158(18) 0.018(2) 0.020(2) -0.0035(17) -0.0006(15) 0.0023(17)
C2 0.0158(18) 0.018(2) 0.020(2) -0.0035(17) -0.0006(15) 0.0023(17)
C3 0.0158(18) 0.018(2) 0.020(2) -0.0035(17) -0.0006(15) 0.0023(17)
C4 0.0158(18) 0.018(2) 0.020(2) -0.0035(17) -0.0006(15) 0.0023(17)
C5 0.0158(18) 0.018(2) 0.020(2) -0.0035(17) -0.0006(15) 0.0023(17)
C6 0.0158(18) 0.018(2) 0.020(2) -0.0035(17) -0.0006(15) 0.0023(17)
C7 0.0158(18) 0.018(2) 0.020(2) -0.0035(17) -0.0006(15) 0.0023(17)
C8 0.0158(18) 0.018(2) 0.020(2) -0.0035(17) -0.0006(15) 0.0023(17)
C9 0.045(9) 0.017(7) 0.020(7) -0.007(6) -0.010(6) -0.015(6)
C10 0.052(10) 0.017(7) 0.056(11) 0.001(7) 0.025(8) 0.000(7)
C11 0.022(7) 0.056(11) 0.033(8) 0.004(8) -0.014(6) -0.006(7)
C12 0.041(9) 0.053(11) 0.027(8) -0.019(8) -0.001(7) -0.013(8)
C13 0.0149(16) 0.0215(19) 0.0233(19) -0.0009(16) 0.0024(13) 0.0014(14)
C14 0.0149(16) 0.0215(19) 0.0233(19) -0.0009(16) 0.0024(13) 0.0014(14)
C15 0.0149(16) 0.0215(19) 0.0233(19) -0.0009(16) 0.0024(13) 0.0014(14)
C16 0.0149(16) 0.0215(19) 0.0233(19) -0.0009(16) 0.0024(13) 0.0014(14)
C17 0.0149(16) 0.0215(19) 0.0233(19) -0.0009(16) 0.0024(13) 0.0014(14)
C18 0.0149(16) 0.0215(19) 0.0233(19) -0.0009(16) 0.0024(13) 0.0014(14)
C19 0.0149(16) 0.0215(19) 0.0233(19) -0.0009(16) 0.0024(13) 0.0014(14)
C20 0.0149(16) 0.0215(19) 0.0233(19) -0.0009(16) 0.0024(13) 0.0014(14)
C21 0.004(5) 0.016(6) 0.020(6) 0.004(5) 0.000(4) 0.003(4)
C22 0.012(6) 0.026(7) 0.026(7) -0.002(6) -0.002(5) 0.002(5)
C23 0.015(2) 0.023(3) 0.020(3) -0.004(2) -0.0017(19) -0.002(2)
C24 0.015(2) 0.023(3) 0.020(3) -0.004(2) -0.0017(19) -0.002(2)
N1 0.0158(18) 0.018(2) 0.020(2) -0.0035(17) -0.0006(15) 0.0023(17)
N2 0.0149(16) 0.0215(19) 0.0233(19) -0.0009(16) 0.0024(13) 0.0014(14)
O1 0.030(5) 0.019(5) 0.022(5) -0.007(4) 0.001(4) -0.009(4)
O2 0.030(5) 0.020(5) 0.026(5) -0.006(4) -0.005(4) -0.003(4)
O3 0.044(7) 0.037(7) 0.035(6) 0.006(5) -0.021(5) -0.009(5)
O4 0.045(7) 0.092(12) 0.040(7) 0.002(8) 0.021(6) -0.020(8)
O5 0.062(9) 0.053(9) 0.040(7) 0.012(7) 0.017(6) 0.021(7)
O6 0.0149(16) 0.0215(19) 0.0233(19) -0.0009(16) 0.0024(13) 0.0014(14)
O7 0.0149(16) 0.0215(19) 0.0233(19) -0.0009(16) 0.0024(13) 0.0014(14)
O8 0.015(2) 0.023(3) 0.020(3) -0.004(2) -0.0017(19) -0.002(2)
O9 0.015(2) 0.023(3) 0.020(3) -0.004(2) -0.0017(19) -0.002(2)
O10 0.009(4) 0.019(5) 0.038(6) -0.001(4) -0.007(4) 0.006(4)

loop_
_atom_type_symbol
_atom_type_description
_atom_type_scat_dispersion_real
_atom_type_scat_dispersion_imag
_atom_type_scat_source
C C 0.0033 0.0016 'International Tables Vol C Tables 4.2.6.8 and 6.1.1.4'
H H 0.0000 0.0000 'International Tables Vol C Tables 4.2.6.8 and 6.1.1.4'
N N 0.0061 0.0033 'International Tables Vol C Tables 4.2.6.8 and 6.1.1.4'
O O 0.0106 0.0060 'International Tables Vol C Tables 4.2.6.8 and 6.1.1.4'

loop_
_geom_angle_atom_site_label_1
_geom_angle_atom_site_label_2
_geom_angle_atom_site_label_3
_geom_angle
O1 C1 N1 123.7(12)
O1 C1 C2 130.0(12)
N1 C1 C2 106.3(11)
C7 C2 C3 121.3(13)
C7 C2 C1 108.9(11)
C3 C2 C1 129.7(12)
C4 C3 C2 117.7(13)
C4 C3 H3 121.1
C2 C3 H3 121.1
C3 C4 C5 121.2(12)
C3 C4 H4 119.4
C5 C4 H4 119.4
C6 C5 C4 119.1(12)
C6 C5 H5 120.4
C4 C5 H5 120.4
C5 C6 C7 118.8(13)
C5 C6 H6 120.6
C7 C6 H6 120.6
C2 C7 C6 121.7(12)
C2 C7 C8 108.3(12)
C6 C7 C8 130.1(12)
O2 C8 N1 126.5(12)
O2 C8 C7 128.1(13)
N1 C8 C7 105.4(11)
N1 C9 C12 113.7(13)
N1 C9 C10 115.5(13)
C12 C9 C10 107.3(13)
N1 C9 H9 106.6
C12 C9 H9 106.6
C10 C9 H9 106.6
O3 C10 C9 103.4(13)
O3 C10 H10A 111.1
C9 C10 H10A 111.1
O3 C10 H10B 111.1
C9 C10 H10B 111.1
H10A C10 H10B 109.0
O4 C11 O3 120.4(16)
O4 C11 C12 124.8(16)
O3 C11 C12 114.7(14)
O5 C12 C9 111.0(15)
O5 C12 C11 111.1(14)
C9 C12 C11 99.2(14)
O5 C12 H12 111.6
C9 C12 H12 111.6
C11 C12 H12 111.6
O6 C13 N2 123.6(12)
O6 C13 C14 130.3(12)
N2 C13 C14 106.1(11)
C15 C14 C19 120.4(13)
C15 C14 C13 132.0(13)
C19 C14 C13 107.5(12)
C14 C15 C16 118.4(13)
C14 C15 H15 120.8
C16 C15 H15 120.8
C17 C16 C15 122.4(13)
C17 C16 H16 118.8
C15 C16 H16 118.8
C16 C17 C18 120.5(13)
C16 C17 H17 119.8
C18 C17 H17 119.8
C19 C18 C17 117.0(13)
C19 C18 H18 121.5
C17 C18 H18 121.5
C18 C19 C14 121.2(13)
C18 C19 C20 131.0(13)
C14 C19 C20 107.7(12)
O7 C20 N2 125.0(12)
O7 C20 C19 128.5(12)
N2 C20 C19 106.5(11)
N2 C21 C24 116.0(11)
N2 C21 C22 111.4(10)
C24 C21 C22 102.0(10)
N2 C21 H21 109.1
C24 C21 H21 109.1
C22 C21 H21 109.1
O8 C22 C21 104.3(10)
O8 C22 H22A 110.9
C21 C22 H22A 110.9
O8 C22 H22B 110.9
C21 C22 H22B 110.9
H22A C22 H22B 108.9
O9 C23 O8 120.8(12)
O9 C23 C24 128.9(12)
O8 C23 C24 110.2(11)
O10 C24 C21 117.9(11)
O10 C24 C23 112.2(11)
C21 C24 C23 103.6(11)
O10 C24 H24 107.5
C21 C24 H24 107.5
C23 C24 H24 107.5
C1 N1 C8 111.1(11)
C1 N1 C9 127.8(12)
C8 N1 C9 121.0(12)
C20 N2 C13 112.1(11)
C20 N2 C21 122.1(11)
C13 N2 C21 125.8(11)
C11 O3 C10 112.0(13)
C12 O5 H5A 109.5
C23 O8 C22 110.9(10)
C24 O10 H10 109.5

loop_
_geom_bond_atom_site_label_1
_geom_bond_atom_site_label_2
_geom_bond_distance
C1 O1 1.220(17)
C1 N1 1.398(17)
C1 C2 1.484(18)
C2 C7 1.370(19)
C2 C3 1.405(18)
C3 C4 1.365(19)
C3 H3 0.9500
C4 C5 1.458(18)
C4 H4 0.9500
C5 C6 1.369(18)
C5 H5 0.9500
C6 C7 1.395(19)
C6 H6 0.9500
C7 C8 1.499(17)
C8 O2 1.200(16)
C8 N1 1.416(17)
C9 N1 1.417(17)
C9 C12 1.52(2)
C9 C10 1.62(2)
C9 H9 1.0000
C10 O3 1.42(2)
C10 H10A 0.9900
C10 H10B 0.9900
C11 O4 1.27(2)
C11 O3 1.35(2)
C11 C12 1.55(3)
C12 O5 1.36(2)
C12 H12 1.0000
C13 O6 1.250(17)
C13 N2 1.406(17)
C13 C14 1.473(19)
C14 C15 1.385(19)
C14 C19 1.412(19)
C15 C16 1.390(19)
C15 H15 0.9500
C16 C17 1.337(19)
C16 H16 0.9500
C17 C18 1.460(19)
C17 H17 0.9500
C18 C19 1.371(19)
C18 H18 0.9500
C19 C20 1.480(18)
C20 O7 1.224(17)
C20 N2 1.374(18)
C21 N2 1.478(16)
C21 C24 1.498(18)
C21 C22 1.585(16)
C21 H21 1.0000
C22 O8 1.445(16)
C22 H22A 0.9900
C22 H22B 0.9900
C23 O9 1.210(16)
C23 O8 1.350(16)
C23 C24 1.532(18)
C24 O10 1.396(15)
C24 H24 1.0000
O5 H5A 0.8400
O10 H10 0.8400
